data_4106353
loop_
_publ_author_name
'Elizabeth Amir'
'Roey J. Amir'
'Luis M. Campos'
'Craig J. Hawker'

_publ_section_title
;
 Stimuli-Responsive Azulene-Based Conjugated Oligomers with
 Polyaniline-like Properties
;
_journal_name_full 'Journal of the American Chemical Society'
_journal_page_first 10046
_journal_page_last 10049
_journal_paper_doi 10.1021/ja203267g
_journal_volume 133
_journal_year 2011
_chemical_formula_sum 'C22 H30 Br2'
_chemical_formula_weight 454.28
_chemical_name_systematic
; 
 ? 
;
_space_group_IT_number 14
_symmetry_cell_setting monoclinic
_symmetry_space_group_name_Hall '-P 2ybc'
_symmetry_space_group_name_H-M 'P 1 21/c 1'
_atom_sites_solution_hydrogens geom
_atom_sites_solution_primary direct
_atom_sites_solution_secondary difmap
_audit_creation_method SHELXL-97
_cell_angle_alpha 90.00
_cell_angle_beta 97.271(3)
_cell_angle_gamma 90.00
_cell_formula_units_Z 4
_cell_length_a 26.224(5)
_cell_length_b 4.8977(9)
_cell_length_c 15.896(3)
_cell_measurement_temperature 150(2)
_cell_volume 2025.2(7)
_computing_structure_refinement 'SHELXL-97 (Sheldrick, 1997)'
_computing_structure_solution 'SHELXS-97 (Sheldrick, 1990)'
_diffrn_ambient_temperature 150(2)
_diffrn_measured_fraction_theta_full 0.970
_diffrn_measured_fraction_theta_max 0.970
_diffrn_measurement_device_type 'CCD area detector'
_diffrn_measurement_method 'Omega scan'
_diffrn_radiation_monochromator graphite
_diffrn_radiation_source 'fine-focus sealed tube'
_diffrn_radiation_type MoK\a
_diffrn_radiation_wavelength 0.71073
_diffrn_reflns_av_R_equivalents 0.1031
_diffrn_reflns_av_sigmaI/netI 0.1068
_diffrn_reflns_limit_h_max 32
_diffrn_reflns_limit_h_min -32
_diffrn_reflns_limit_k_max 6
_diffrn_reflns_limit_k_min -6
_diffrn_reflns_limit_l_max 19
_diffrn_reflns_limit_l_min -19
_diffrn_reflns_number 14843
_diffrn_reflns_theta_full 26.58
_diffrn_reflns_theta_max 26.58
_diffrn_reflns_theta_min 0.78
_exptl_absorpt_coefficient_mu 4.004
_exptl_absorpt_correction_T_max 1
_exptl_absorpt_correction_T_min 0.595
_exptl_absorpt_correction_type multi-scan
_exptl_absorpt_process_details sadabs
_exptl_crystal_colour blue
_exptl_crystal_density_diffrn 1.490
_exptl_crystal_description needle
_exptl_crystal_F_000 928
_exptl_crystal_size_max 0.35
_exptl_crystal_size_mid 0.06
_exptl_crystal_size_min 0.06
_refine_diff_density_max 0.768
_refine_diff_density_min -0.786
_refine_diff_density_rms 0.173
_refine_ls_extinction_method none
_refine_ls_goodness_of_fit_ref 1.122
_refine_ls_hydrogen_treatment constr
_refine_ls_matrix_type full
_refine_ls_number_parameters 218
_refine_ls_number_reflns 4097
_refine_ls_number_restraints 0
_refine_ls_restrained_S_all 1.122
_refine_ls_R_factor_all 0.1253
_refine_ls_R_factor_gt 0.0576
_refine_ls_shift/su_max 0.000
_refine_ls_shift/su_mean 0.000
_refine_ls_structure_factor_coef Fsqd
_refine_ls_weighting_details 'calc w=1/[\s^2^(Fo^2^)+(0.0700P)^2^+0.0000P] where P=(Fo^2^+2Fc^2^)/3'
_refine_ls_weighting_scheme calc
_refine_ls_wR_factor_gt 0.1249
_refine_ls_wR_factor_ref 0.1627
_reflns_number_gt 2376
_reflns_number_total 4097
_reflns_threshold_expression >2sigma(I)
_cod_data_source_file ja203267g_si_002.cif
_cod_data_source_block h051310
_cod_original_cell_volume 2025.3(6)
_cod_database_code 4106353

loop_
_symmetry_equiv_pos_as_xyz
'x, y, z'
'-x, y+1/2, -z+1/2'
'-x, -y, -z'
'x, -y-1/2, z-1/2'

loop_
_atom_site_label
_atom_site_type_symbol
_atom_site_fract_x
_atom_site_fract_y
_atom_site_fract_z
_atom_site_U_iso_or_equiv
_atom_site_adp_type
_atom_site_occupancy
_atom_site_symmetry_multiplicity
_atom_site_calc_flag
_atom_site_refinement_flags
Br1 Br 0.16311(3) 0.41464(15) 0.53048(4) 0.0319(2) Uani 1 1 d .
Br2 Br 0.13294(3) -0.45754(16) 0.19030(4) 0.0346(3) Uani 1 1 d .
C1 C 0.1423(3) 0.1476(14) 0.4435(4) 0.0266(18) Uani 1 1 d .
C2 C 0.1754(3) 0.1059(14) 0.3824(4) 0.0250(17) Uani 1 1 d .
C3 C 0.1656(3) -0.0771(14) 0.3140(4) 0.0224(16) Uani 1 1 d .
H3 H 0.1911 -0.0806 0.2784 0.027 Uiso 1 1 calc R
C4 C 0.1252(3) -0.2519(13) 0.2900(4) 0.0204(16) Uani 1 1 d .
C5 C 0.0815(3) -0.3063(14) 0.3264(4) 0.0243(17) Uani 1 1 d .
C6 C 0.0420(3) -0.4899(15) 0.3031(4) 0.0305(18) Uani 1 1 d .
H6 H 0.0395 -0.6042 0.2560 0.037 Uiso 1 1 calc R
C7 C 0.0067(3) -0.4760(16) 0.3614(4) 0.0335(19) Uani 1 1 d .
H7 H -0.0232 -0.5798 0.3593 0.040 Uiso 1 1 calc R
C8 C 0.0225(3) -0.2865(15) 0.4222(4) 0.0301(18) Uani 1 1 d .
H8 H 0.0052 -0.2431 0.4680 0.036 Uiso 1 1 calc R
C9 C 0.0684(3) -0.1679(14) 0.4057(4) 0.0225(16) Uani 1 1 d .
C10 C 0.0954(3) 0.0299(14) 0.4532(4) 0.0238(16) Uani 1 1 d .
H10 H 0.0800 0.0948 0.4988 0.029 Uiso 1 1 calc R
C11 C 0.2268(2) 0.2531(14) 0.3883(4) 0.0240(16) Uani 1 1 d .
H11A H 0.2226 0.4397 0.4067 0.029 Uiso 1 1 calc R
H11B H 0.2382 0.2588 0.3326 0.029 Uiso 1 1 calc R
C12 C 0.2679(3) 0.1111(14) 0.4506(4) 0.0237(16) Uani 1 1 d .
H12A H 0.2567 0.1097 0.5065 0.028 Uiso 1 1 calc R
H12B H 0.2712 -0.0771 0.4331 0.028 Uiso 1 1 calc R
C13 C 0.3203(3) 0.2487(14) 0.4563(4) 0.0248(16) Uani 1 1 d .
H13A H 0.3331 0.2328 0.4019 0.030 Uiso 1 1 calc R
H13B H 0.3163 0.4415 0.4679 0.030 Uiso 1 1 calc R
C14 C 0.3595(3) 0.1273(15) 0.5245(4) 0.0263(17) Uani 1 1 d .
H14A H 0.3468 0.1475 0.5788 0.032 Uiso 1 1 calc R
H14B H 0.3624 -0.0667 0.5137 0.032 Uiso 1 1 calc R
C15 C 0.4125(3) 0.2519(15) 0.5309(4) 0.0271(17) Uani 1 1 d .
H15A H 0.4096 0.4470 0.5396 0.032 Uiso 1 1 calc R
H15B H 0.4260 0.2248 0.4775 0.032 Uiso 1 1 calc R
C16 C 0.4501(3) 0.1352(15) 0.6015(4) 0.0253(17) Uani 1 1 d .
H16A H 0.4366 0.1633 0.6549 0.030 Uiso 1 1 calc R
H16B H 0.4527 -0.0602 0.5930 0.030 Uiso 1 1 calc R
C17 C 0.5030(2) 0.2564(14) 0.6080(4) 0.0233(16) Uani 1 1 d .
H17A H 0.5165 0.2289 0.5545 0.028 Uiso 1 1 calc R
H17B H 0.5005 0.4517 0.6168 0.028 Uiso 1 1 calc R
C18 C 0.5406(3) 0.1394(15) 0.6782(4) 0.0284(17) Uani 1 1 d .
H18A H 0.5431 -0.0558 0.6693 0.034 Uiso 1 1 calc R
H18B H 0.5271 0.1666 0.7316 0.034 Uiso 1 1 calc R
C19 C 0.5940(3) 0.2602(15) 0.6854(4) 0.0271(17) Uani 1 1 d .
H19A H 0.5915 0.4554 0.6943 0.032 Uiso 1 1 calc R
H19B H 0.6075 0.2333 0.6320 0.032 Uiso 1 1 calc R
C20 C 0.6319(3) 0.1433(15) 0.7555(4) 0.0260(17) Uani 1 1 d .
H20A H 0.6181 0.1669 0.8089 0.031 Uiso 1 1 calc R
H20B H 0.6349 -0.0513 0.7460 0.031 Uiso 1 1 calc R
C21 C 0.6849(3) 0.2683(16) 0.7636(4) 0.0343(19) Uani 1 1 d .
H21A H 0.6820 0.4630 0.7733 0.041 Uiso 1 1 calc R
H21B H 0.6989 0.2443 0.7104 0.041 Uiso 1 1 calc R
C22 C 0.7223(3) 0.1471(17) 0.8348(4) 0.036(2) Uani 1 1 d .
H22A H 0.7084 0.1658 0.8876 0.054 Uiso 1 1 calc R
H22B H 0.7545 0.2418 0.8381 0.054 Uiso 1 1 calc R
H22C H 0.7275 -0.0428 0.8236 0.054 Uiso 1 1 calc R

loop_
_atom_site_aniso_label
_atom_site_aniso_U_11
_atom_site_aniso_U_22
_atom_site_aniso_U_33
_atom_site_aniso_U_23
_atom_site_aniso_U_13
_atom_site_aniso_U_12
Br1 0.0363(5) 0.0297(4) 0.0276(4) -0.0049(3) -0.0046(3) -0.0004(4)
Br2 0.0450(5) 0.0375(5) 0.0202(4) -0.0041(3) 0.0002(3) -0.0044(4)
C1 0.038(5) 0.019(4) 0.019(4) 0.001(3) -0.010(3) 0.007(3)
C2 0.020(4) 0.033(4) 0.021(4) 0.007(3) -0.003(3) -0.005(3)
C3 0.018(4) 0.027(4) 0.023(4) 0.007(3) 0.005(3) -0.003(3)
C4 0.029(4) 0.020(4) 0.013(3) 0.004(3) 0.001(3) -0.002(3)
C5 0.034(5) 0.022(4) 0.014(3) 0.002(3) -0.008(3) 0.005(3)
C6 0.036(5) 0.027(4) 0.024(4) 0.004(3) -0.009(3) -0.003(4)
C7 0.029(5) 0.040(5) 0.031(4) 0.010(4) 0.001(4) -0.007(4)
C8 0.025(5) 0.036(5) 0.030(4) 0.006(4) 0.004(3) -0.003(4)
C9 0.026(4) 0.022(4) 0.019(3) 0.001(3) -0.001(3) 0.005(3)
C10 0.023(4) 0.029(4) 0.019(3) -0.002(3) 0.001(3) 0.005(3)
C11 0.018(4) 0.030(4) 0.023(4) 0.005(3) -0.001(3) -0.002(3)
C12 0.021(4) 0.025(4) 0.025(4) 0.003(3) -0.003(3) 0.002(3)
C13 0.023(4) 0.029(4) 0.023(4) -0.002(3) 0.005(3) -0.002(3)
C14 0.020(4) 0.032(4) 0.025(4) -0.001(3) -0.005(3) 0.001(3)
C15 0.024(4) 0.032(4) 0.025(4) 0.001(3) 0.003(3) -0.002(3)
C16 0.027(4) 0.029(4) 0.019(4) 0.000(3) -0.002(3) 0.000(3)
C17 0.019(4) 0.026(4) 0.025(4) -0.002(3) 0.004(3) 0.000(3)
C18 0.025(4) 0.029(4) 0.031(4) 0.000(3) 0.003(3) -0.002(4)
C19 0.027(4) 0.031(4) 0.023(4) 0.002(3) 0.003(3) 0.004(3)
C20 0.023(4) 0.031(4) 0.024(4) 0.000(3) 0.003(3) 0.001(3)
C21 0.027(5) 0.044(5) 0.029(4) 0.002(4) -0.007(3) 0.002(4)
C22 0.025(4) 0.057(5) 0.026(4) 0.001(4) 0.005(3) -0.002(4)

loop_
_atom_type_symbol
_atom_type_description
_atom_type_scat_dispersion_real
_atom_type_scat_dispersion_imag
_atom_type_scat_source
C C 0.0033 0.0016 'International Tables Vol C Tables 4.2.6.8 and 6.1.1.4'
H H 0.0000 0.0000 'International Tables Vol C Tables 4.2.6.8 and 6.1.1.4'
Br Br -0.2901 2.4595 'International Tables Vol C Tables 4.2.6.8 and 6.1.1.4'

loop_
_geom_angle_atom_site_label_1
_geom_angle_atom_site_label_2
_geom_angle_atom_site_label_3
_geom_angle
C10 C1 C2 131.0(6)
C10 C1 Br1 112.1(5)
C2 C1 Br1 116.9(5)
C1 C2 C3 124.1(6)
C1 C2 C11 120.8(6)
C3 C2 C11 115.0(6)
C4 C3 C2 132.0(6)
C4 C3 H3 114.0
C2 C3 H3 114.0
C5 C4 C3 131.0(6)
C5 C4 Br2 115.4(5)
C3 C4 Br2 113.5(5)
C4 C5 C6 130.3(7)
C4 C5 C9 123.8(6)
C6 C5 C9 105.9(6)
C5 C6 C7 109.1(7)
C5 C6 H6 125.4
C7 C6 H6 125.4
C8 C7 C6 109.6(7)
C8 C7 H7 125.2
C6 C7 H7 125.2
C7 C8 C9 110.1(7)
C7 C8 H8 125.0
C9 C8 H8 125.0
C10 C9 C8 126.3(6)
C10 C9 C5 128.4(6)
C8 C9 C5 105.3(6)
C9 C10 C1 129.6(7)
C9 C10 H10 115.2
C1 C10 H10 115.2
C2 C11 C12 111.7(5)
C2 C11 H11A 109.3
C12 C11 H11A 109.3
C2 C11 H11B 109.3
C12 C11 H11B 109.3
H11A C11 H11B 108.0
C13 C12 C11 113.1(5)
C13 C12 H12A 109.0
C11 C12 H12A 109.0
C13 C12 H12B 109.0
C11 C12 H12B 109.0
H12A C12 H12B 107.8
C14 C13 C12 113.2(6)
C14 C13 H13A 108.9
C12 C13 H13A 108.9
C14 C13 H13B 108.9
C12 C13 H13B 108.9
H13A C13 H13B 107.8
C15 C14 C13 115.1(6)
C15 C14 H14A 108.5
C13 C14 H14A 108.5
C15 C14 H14B 108.5
C13 C14 H14B 108.5
H14A C14 H14B 107.5
C14 C15 C16 114.0(6)
C14 C15 H15A 108.8
C16 C15 H15A 108.8
C14 C15 H15B 108.8
C16 C15 H15B 108.8
H15A C15 H15B 107.6
C17 C16 C15 114.4(6)
C17 C16 H16A 108.7
C15 C16 H16A 108.7
C17 C16 H16B 108.7
C15 C16 H16B 108.7
H16A C16 H16B 107.6
C18 C17 C16 114.4(6)
C18 C17 H17A 108.7
C16 C17 H17A 108.7
C18 C17 H17B 108.7
C16 C17 H17B 108.7
H17A C17 H17B 107.6
C17 C18 C19 114.9(6)
C17 C18 H18A 108.5
C19 C18 H18A 108.5
C17 C18 H18B 108.5
C19 C18 H18B 108.5
H18A C18 H18B 107.5
C18 C19 C20 115.1(6)
C18 C19 H19A 108.5
C20 C19 H19A 108.5
C18 C19 H19B 108.5
C20 C19 H19B 108.5
H19A C19 H19B 107.5
C21 C20 C19 115.0(6)
C21 C20 H20A 108.5
C19 C20 H20A 108.5
C21 C20 H20B 108.5
C19 C20 H20B 108.5
H20A C20 H20B 107.5
C20 C21 C22 113.9(6)
C20 C21 H21A 108.8
C22 C21 H21A 108.8
C20 C21 H21B 108.8
C22 C21 H21B 108.8
H21A C21 H21B 107.7
C21 C22 H22A 109.5
C21 C22 H22B 109.5
H22A C22 H22B 109.5
C21 C22 H22C 109.5
H22A C22 H22C 109.5
H22B C22 H22C 109.5

loop_
_geom_bond_atom_site_label_1
_geom_bond_atom_site_label_2
_geom_bond_distance
Br1 C1 1.932(7)
Br2 C4 1.910(6)
C1 C10 1.384(10)
C1 C2 1.397(10)
C2 C3 1.408(9)
C2 C11 1.521(9)
C3 C4 1.378(9)
C3 H3 0.9300
C4 C5 1.374(10)
C5 C6 1.387(10)
C5 C9 1.508(9)
C6 C7 1.394(10)
C6 H6 0.9300
C7 C8 1.366(10)
C7 H7 0.9300
C8 C9 1.390(9)
C8 H8 0.9300
C9 C10 1.369(9)
C10 H10 0.9300
C11 C12 1.535(8)
C11 H11A 0.9700
C11 H11B 0.9700
C12 C13 1.522(9)
C12 H12A 0.9700
C12 H12B 0.9700
C13 C14 1.518(9)
C13 H13A 0.9700
C13 H13B 0.9700
C14 C15 1.509(9)
C14 H14A 0.9700
C14 H14B 0.9700
C15 C16 1.511(9)
C15 H15A 0.9700
C15 H15B 0.9700
C16 C17 1.500(9)
C16 H16A 0.9700
C16 H16B 0.9700
C17 C18 1.505(9)
C17 H17A 0.9700
C17 H17B 0.9700
C18 C19 1.511(9)
C18 H18A 0.9700
C18 H18B 0.9700
C19 C20 1.508(9)
C19 H19A 0.9700
C19 H19B 0.9700
C20 C21 1.510(10)
C20 H20A 0.9700
C20 H20B 0.9700
C21 C22 1.521(9)
C21 H21A 0.9700
C21 H21B 0.9700
C22 H22A 0.9600
C22 H22B 0.9600
C22 H22C 0.9600

loop_
_geom_torsion_atom_site_label_1
_geom_torsion_atom_site_label_2
_geom_torsion_atom_site_label_3
_geom_torsion_atom_site_label_4
_geom_torsion
C10 C1 C2 C3 0.8(12)
Br1 C1 C2 C3 -178.8(5)
C10 C1 C2 C11 -176.9(7)
Br1 C1 C2 C11 3.6(8)
C1 C2 C3 C4 -0.7(12)
C11 C2 C3 C4 177.1(7)
C2 C3 C4 C5 -1.0(13)
C2 C3 C4 Br2 -179.4(6)
C3 C4 C5 C6 -177.5(7)
Br2 C4 C5 C6 0.9(10)
C3 C4 C5 C9 1.2(11)
Br2 C4 C5 C9 179.5(5)
C4 C5 C6 C7 178.4(7)
C9 C5 C6 C7 -0.5(8)
C5 C6 C7 C8 0.0(9)
C6 C7 C8 C9 0.5(9)
C7 C8 C9 C10 180.0(7)
C7 C8 C9 C5 -0.8(8)
C4 C5 C9 C10 1.1(11)
C6 C5 C9 C10 180.0(7)
C4 C5 C9 C8 -178.2(6)
C6 C5 C9 C8 0.8(7)
C8 C9 C10 C1 176.4(7)
C5 C9 C10 C1 -2.7(12)
C2 C1 C10 C9 1.4(13)
Br1 C1 C10 C9 -179.0(6)
C1 C2 C11 C12 81.1(8)
C3 C2 C11 C12 -96.8(7)
C2 C11 C12 C13 178.4(6)
C11 C12 C13 C14 173.9(6)
C12 C13 C14 C15 178.4(6)
C13 C14 C15 C16 177.7(6)
C14 C15 C16 C17 179.6(6)
C15 C16 C17 C18 -179.8(6)
C16 C17 C18 C19 -179.9(6)
C17 C18 C19 C20 -179.9(6)
C18 C19 C20 C21 -178.9(6)
C19 C20 C21 C22 179.9(6)
